data_4084134
loop_
_publ_author_name
'Carmona, Daniel'
'Lamata, Pilar'
'S\'anchez, Antonio'
'Pardo, Pilar'
'Rodr\'iguez, Ricardo'
'Ram\'irez, Paola'
'Lahoz, Fernando J.'
'Garc\'ia-Ordu\~na, Pilar'
'Oro, Luis A.'

_publ_section_title
;
 Chiral Br\/onsted Acid Catalysts. Activation of Methyl
 3,3,3-Trifluoropyruvate by Hydroxymethylpyridine-Containing Half-Sandwich
 Complexes
;
_journal_issue 15
_journal_name_full Organometallics
_journal_page_first 4016
_journal_paper_doi 10.1021/om5005463
_journal_volume 33
_journal_year 2014
_chemical_formula_moiety 'C32 H40 N2 O2 Ru2, 2(F6 Sb), C H2 Cl2'
_chemical_formula_sum 'C33 H42 Cl2 F12 N2 O2 Ru2 Sb2'
_chemical_formula_weight 1243.23
_chemical_name_systematic
;
 ?
;
_space_group_IT_number 2
_symmetry_cell_setting triclinic
_symmetry_space_group_name_Hall '-P 1'
_symmetry_space_group_name_H-M 'P -1'
_atom_sites_solution_hydrogens geom
_atom_sites_solution_primary direct
_atom_sites_solution_secondary difmap
_audit_creation_method SHELXL-97
_cell_angle_alpha 104.1610(10)
_cell_angle_beta 93.3410(10)
_cell_angle_gamma 106.0270(10)
_cell_formula_units_Z 2
_cell_length_a 11.2673(8)
_cell_length_b 12.6581(9)
_cell_length_c 15.5594(11)
_cell_measurement_reflns_used 2373
_cell_measurement_temperature 100(2)
_cell_measurement_theta_max 26.212
_cell_measurement_theta_min 2.182
_cell_volume 2049.1(3)
_computing_cell_refinement 'SAINT+ v. 6.45 (Bruker AXS, 2003)'
_computing_data_collection 'SMART v. 5.611 (Bruker AXS, 2000)'
_computing_data_reduction 'SAINT+ v. 6.45 (Bruker AXS, 2003)'
_computing_molecular_graphics 'XP program, SHELXTL v6.12, Bruker2000'
_computing_publication_material 'XCIF program, SHELXTLv6.12, BrukerAXS'
_computing_structure_refinement 'SHELXL-97 (Sheldrick, 1997)'
_computing_structure_solution 'SHELXS-97 (Sheldrick, 1990)'
_diffrn_ambient_temperature 100(2)
_diffrn_detector_area_resol_mean 8.26
_diffrn_measured_fraction_theta_full 0.997
_diffrn_measured_fraction_theta_max 0.976
_diffrn_measurement_device_type 'Bruker SMART APEX CCD system'
_diffrn_measurement_method '\w rotations with narrow frames'
_diffrn_radiation_monochromator graphite
_diffrn_radiation_source 'fine-focus sealed tube'
_diffrn_radiation_type MoK\a
_diffrn_radiation_wavelength 0.71073
_diffrn_reflns_av_R_equivalents 0.1427
_diffrn_reflns_av_sigmaI/netI 0.1931
_diffrn_reflns_limit_h_max 14
_diffrn_reflns_limit_h_min -14
_diffrn_reflns_limit_k_max 16
_diffrn_reflns_limit_k_min -16
_diffrn_reflns_limit_l_max 20
_diffrn_reflns_limit_l_min -19
_diffrn_reflns_number 19742
_diffrn_reflns_theta_full 25.00
_diffrn_reflns_theta_max 27.49
_diffrn_reflns_theta_min 1.74
_diffrn_standards_decay_% 0
_exptl_absorpt_coefficient_mu 2.245
_exptl_absorpt_correction_T_max 1
_exptl_absorpt_correction_T_min 0.422
_exptl_absorpt_correction_type multi-scan
_exptl_absorpt_process_details
; 
 SADABS: Area-Detector Absorption Correction. (1996)  Bruker-AXS 
 within SAINT+ package, v. 6.45.                    
;
_exptl_crystal_colour orange
_exptl_crystal_density_diffrn 2.015
_exptl_crystal_density_method 'not measured'
_exptl_crystal_description plate
_exptl_crystal_F_000 1204
_exptl_crystal_size_max 0.116
_exptl_crystal_size_mid 0.084
_exptl_crystal_size_min 0.037
_refine_diff_density_max 1.438
_refine_diff_density_min -1.609
_refine_diff_density_rms 0.199
_refine_ls_extinction_method none
_refine_ls_goodness_of_fit_ref 0.761
_refine_ls_hydrogen_treatment constr
_refine_ls_matrix_type full
_refine_ls_number_parameters 502
_refine_ls_number_reflns 9186
_refine_ls_number_restraints 0
_refine_ls_restrained_S_all 0.761
_refine_ls_R_factor_all 0.0949
_refine_ls_R_factor_gt 0.0599
_refine_ls_shift/su_max 0.001
_refine_ls_shift/su_mean 0.000
_refine_ls_structure_factor_coef Fsqd
_refine_ls_weighting_details 'calc w=1/[\s^2^(Fo^2^)+(0.0000P)^2^+0.0000P] where P=(Fo^2^+2Fc^2^)/3'
_refine_ls_weighting_scheme calc
_refine_ls_wR_factor_gt 0.1332
_refine_ls_wR_factor_ref 0.1624
_reflns_number_gt 6112
_reflns_number_total 9186
_reflns_threshold_expression >2sigma(I)
_cod_data_source_file om5005463_si_002.cif
_cod_data_source_block cmpnd_8c
_cod_depositor_comments
;
The following automatic conversions were performed:

'_symmetry_cell_setting' value 'Triclinic' changed to 'triclinic'
according to
/usr/data/users/saulius/crontab/automatic-downloads/rss-feeds/ACS/lib/dictionaries/cif_core.dic
dictionary named 'cif_core.dic' version 2.4.2 from 2011-04-26.

Automatic conversion script
Id: cif_fix_values 2281 2013-09-26 08:29:07Z andrius 

 Adding full bibliography for 4084133--4084136.cif.
;
_cod_database_code 4084134

loop_
_symmetry_equiv_pos_as_xyz
'x, y, z'
'-x, -y, -z'

loop_
_atom_site_label
_atom_site_type_symbol
_atom_site_fract_x
_atom_site_fract_y
_atom_site_fract_z
_atom_site_U_iso_or_equiv
_atom_site_adp_type
_atom_site_occupancy
_atom_site_symmetry_multiplicity
_atom_site_calc_flag
_atom_site_refinement_flags
Ru1 Ru 0.25504(6) 0.45063(5) 0.75655(4) 0.01702(15) Uani 1 1 d .
Ru2 Ru 0.34438(5) 0.22454(5) 0.74559(4) 0.01609(15) Uani 1 1 d .
O1 O 0.4099(5) 0.3934(4) 0.7332(3) 0.0176(11) Uani 1 1 d .
O2 O 0.1811(5) 0.2703(4) 0.7335(3) 0.0179(11) Uani 1 1 d .
N1 N 0.2506(6) 0.4276(5) 0.6182(4) 0.0169(13) Uani 1 1 d .
N2 N 0.2887(6) 0.1640(5) 0.6073(4) 0.0175(14) Uani 1 1 d .
C1 C 0.1218(8) 0.4719(6) 0.8536(6) 0.0254(19) Uani 1 1 d .
C2 C 0.2431(8) 0.4926(6) 0.9009(5) 0.0233(18) Uani 1 1 d .
H2 H 0.2520 0.4532 0.9444 0.028 Uiso 1 1 calc R
C3 C 0.3482(8) 0.5700(6) 0.8837(5) 0.0226(17) Uani 1 1 d .
H3 H 0.4273 0.5806 0.9152 0.027 Uiso 1 1 calc R
C4 C 0.3410(7) 0.6340(6) 0.8203(5) 0.0209(17) Uani 1 1 d .
C5 C 0.2217(7) 0.6151(6) 0.7756(6) 0.0242(19) Uani 1 1 d .
H5 H 0.2130 0.6565 0.7335 0.029 Uiso 1 1 calc R
C6 C 0.1124(7) 0.5353(6) 0.7915(5) 0.0225(17) Uani 1 1 d .
H6 H 0.0334 0.5250 0.7601 0.027 Uiso 1 1 calc R
C7 C 0.4583(8) 0.7165(6) 0.8044(5) 0.0232(17) Uani 1 1 d .
H7 H 0.5279 0.6827 0.8098 0.028 Uiso 1 1 calc R
C8 C 0.4899(9) 0.8284(7) 0.8779(6) 0.038(2) Uani 1 1 d .
H8A H 0.4223 0.8629 0.8752 0.058 Uiso 1 1 calc R
H8B H 0.5676 0.8808 0.8694 0.058 Uiso 1 1 calc R
H8C H 0.5000 0.8134 0.9363 0.058 Uiso 1 1 calc R
C9 C 0.4515(9) 0.7381(7) 0.7125(6) 0.037(2) Uani 1 1 d .
H9A H 0.4300 0.6652 0.6662 0.055 Uiso 1 1 calc R
H9B H 0.5325 0.7871 0.7056 0.055 Uiso 1 1 calc R
H9C H 0.3876 0.7760 0.7065 0.055 Uiso 1 1 calc R
C10 C 0.0132(9) 0.3783(6) 0.8652(6) 0.033(2) Uani 1 1 d .
H10A H -0.0224 0.4071 0.9188 0.049 Uiso 1 1 calc R
H10B H 0.0417 0.3138 0.8716 0.049 Uiso 1 1 calc R
H10C H -0.0504 0.3531 0.8127 0.049 Uiso 1 1 calc R
C11 C 0.1548(8) 0.4253(6) 0.5619(6) 0.0241(18) Uani 1 1 d .
H11 H 0.0821 0.4367 0.5857 0.029 Uiso 1 1 calc R
C12 C 0.1565(8) 0.4072(6) 0.4705(6) 0.0263(19) Uani 1 1 d .
H12 H 0.0875 0.4075 0.4325 0.032 Uiso 1 1 calc R
C13 C 0.2624(8) 0.3883(7) 0.4360(6) 0.0270(19) Uani 1 1 d .
H13 H 0.2670 0.3753 0.3736 0.032 Uiso 1 1 calc R
C14 C 0.3622(8) 0.3889(6) 0.4947(6) 0.0246(18) Uani 1 1 d .
H14 H 0.4352 0.3765 0.4721 0.030 Uiso 1 1 calc R
C15 C 0.3550(7) 0.4073(6) 0.5850(5) 0.0216(17) Uani 1 1 d .
C16 C 0.4569(7) 0.4155(6) 0.6546(5) 0.0209(17) Uani 1 1 d .
H16A H 0.5016 0.3599 0.6300 0.025 Uiso 1 1 calc R
H16B H 0.5174 0.4930 0.6700 0.025 Uiso 1 1 calc R
C17 C 0.5239(8) 0.2448(6) 0.8217(6) 0.0239(18) Uani 1 1 d .
C18 C 0.4415(8) 0.2774(7) 0.8821(6) 0.0251(18) Uani 1 1 d .
H18 H 0.4685 0.3495 0.9255 0.030 Uiso 1 1 calc R
C19 C 0.3210(7) 0.2040(6) 0.8784(5) 0.0222(17) Uani 1 1 d .
H19 H 0.2677 0.2283 0.9188 0.027 Uiso 1 1 calc R
C20 C 0.2760(7) 0.0928(6) 0.8147(5) 0.0195(17) Uani 1 1 d .
C21 C 0.3599(7) 0.0609(6) 0.7575(5) 0.0207(17) Uani 1 1 d .
H21 H 0.3347 -0.0125 0.7158 0.025 Uiso 1 1 calc R
C22 C 0.4825(7) 0.1360(6) 0.7604(5) 0.0220(17) Uani 1 1 d .
H22 H 0.5363 0.1119 0.7203 0.026 Uiso 1 1 calc R
C23 C 0.1416(7) 0.0226(6) 0.8123(5) 0.0227(17) Uani 1 1 d .
H23 H 0.0886 0.0746 0.8144 0.027 Uiso 1 1 calc R
C24 C 0.0936(8) -0.0741(7) 0.7286(6) 0.033(2) Uani 1 1 d .
H24A H 0.1092 -0.0449 0.6762 0.049 Uiso 1 1 calc R
H24B H 0.0038 -0.1087 0.7266 0.049 Uiso 1 1 calc R
H24C H 0.1366 -0.1317 0.7286 0.049 Uiso 1 1 calc R
C25 C 0.1310(9) -0.0197(7) 0.8978(6) 0.034(2) Uani 1 1 d .
H25A H 0.0431 -0.0552 0.9016 0.051 Uiso 1 1 calc R
H25B H 0.1668 0.0452 0.9506 0.051 Uiso 1 1 calc R
H25C H 0.1765 -0.0759 0.8952 0.051 Uiso 1 1 calc R
C26 C 0.6477(7) 0.3306(7) 0.8191(6) 0.029(2) Uani 1 1 d .
H26A H 0.7014 0.3501 0.8761 0.044 Uiso 1 1 calc R
H26B H 0.6328 0.3998 0.8094 0.044 Uiso 1 1 calc R
H26C H 0.6885 0.2971 0.7702 0.044 Uiso 1 1 calc R
C27 C 0.3594(8) 0.1294(6) 0.5464(5) 0.0204(17) Uani 1 1 d .
H27 H 0.4410 0.1299 0.5662 0.025 Uiso 1 1 calc R
C28 C 0.3175(7) 0.0933(6) 0.4563(5) 0.0208(17) Uani 1 1 d .
H28 H 0.3693 0.0695 0.4144 0.025 Uiso 1 1 calc R
C29 C 0.1996(8) 0.0922(6) 0.4281(6) 0.0265(19) Uani 1 1 d .
H29 H 0.1698 0.0680 0.3659 0.032 Uiso 1 1 calc R
C30 C 0.1230(7) 0.1260(6) 0.4891(5) 0.0220(17) Uani 1 1 d .
H30 H 0.0406 0.1243 0.4701 0.026 Uiso 1 1 calc R
C31 C 0.1719(7) 0.1627(6) 0.5795(5) 0.0190(16) Uani 1 1 d .
C32 C 0.0990(7) 0.2012(6) 0.6545(5) 0.0205(16) Uani 1 1 d .
H32A H 0.0473 0.2452 0.6351 0.025 Uiso 1 1 calc R
H32B H 0.0425 0.1334 0.6674 0.025 Uiso 1 1 calc R
Sb1 Sb 0.82257(5) 0.67825(4) 0.87473(4) 0.02157(15) Uani 1 1 d .
F1 F 0.6801(4) 0.6375(4) 0.9314(3) 0.0301(11) Uani 1 1 d .
F2 F 0.9626(5) 0.7148(4) 0.8170(4) 0.0379(14) Uani 1 1 d .
F3 F 0.7777(5) 0.8030(4) 0.8529(4) 0.0422(14) Uani 1 1 d .
F4 F 0.8680(5) 0.5567(4) 0.9003(3) 0.0327(12) Uani 1 1 d .
F5 F 0.9109(5) 0.7731(4) 0.9859(3) 0.0402(13) Uani 1 1 d .
F6 F 0.7281(5) 0.5841(4) 0.7658(3) 0.0414(14) Uani 1 1 d .
Sb2 Sb 0.74668(5) 0.24065(4) 0.51445(4) 0.02281(15) Uani 1 1 d .
F7 F 0.8637(5) 0.3580(4) 0.6029(4) 0.0394(13) Uani 1 1 d .
F8 F 0.6302(5) 0.1210(4) 0.4278(3) 0.0310(12) Uani 1 1 d .
F9 F 0.8526(5) 0.1489(4) 0.5109(4) 0.0366(13) Uani 1 1 d .
F10 F 0.6392(4) 0.3302(4) 0.5161(3) 0.0309(11) Uani 1 1 d .
F11 F 0.6697(5) 0.1821(4) 0.6037(3) 0.0353(13) Uani 1 1 d .
F12 F 0.8232(5) 0.2985(4) 0.4245(4) 0.0366(13) Uani 1 1 d .
C100 C 0.1796(9) 0.9124(7) 0.1002(6) 0.031(2) Uani 1 1 d .
H10D H 0.0903 0.8761 0.0763 0.038 Uiso 1 1 calc R
H10E H 0.2034 0.9919 0.0955 0.038 Uiso 1 1 calc R
Cl1 Cl 0.2040(2) 0.9126(2) 0.21396(16) 0.0417(6) Uani 1 1 d .
Cl2 Cl 0.2695(4) 0.8369(3) 0.0372(2) 0.0803(12) Uani 1 1 d .

loop_
_atom_site_aniso_label
_atom_site_aniso_U_11
_atom_site_aniso_U_22
_atom_site_aniso_U_33
_atom_site_aniso_U_23
_atom_site_aniso_U_13
_atom_site_aniso_U_12
Ru1 0.0167(3) 0.0206(3) 0.0162(3) 0.0060(2) 0.0055(2) 0.0079(2)
Ru2 0.0153(3) 0.0186(3) 0.0151(3) 0.0044(2) 0.0030(2) 0.0062(2)
O1 0.011(2) 0.024(2) 0.017(3) 0.005(2) 0.005(2) 0.004(2)
O2 0.015(3) 0.020(2) 0.019(3) 0.003(2) 0.005(2) 0.008(2)
N1 0.011(3) 0.025(3) 0.019(3) 0.010(3) 0.004(3) 0.007(2)
N2 0.017(3) 0.019(3) 0.017(3) 0.006(3) 0.005(3) 0.004(3)
C1 0.030(5) 0.024(4) 0.025(5) 0.005(3) 0.021(4) 0.010(3)
C2 0.033(5) 0.025(4) 0.016(4) 0.005(3) 0.010(4) 0.015(4)
C3 0.026(4) 0.025(4) 0.015(4) -0.001(3) -0.001(3) 0.012(3)
C4 0.021(4) 0.020(3) 0.022(4) 0.005(3) 0.004(3) 0.006(3)
C5 0.023(4) 0.011(3) 0.039(5) 0.007(3) 0.007(4) 0.006(3)
C6 0.018(4) 0.025(4) 0.023(4) 0.003(3) 0.003(3) 0.007(3)
C7 0.022(4) 0.023(4) 0.025(4) 0.003(3) 0.001(3) 0.011(3)
C8 0.035(5) 0.024(4) 0.041(6) -0.006(4) 0.011(5) -0.003(4)
C9 0.040(6) 0.042(5) 0.032(5) 0.022(4) 0.014(4) 0.005(4)
C10 0.041(5) 0.026(4) 0.040(6) 0.015(4) 0.027(5) 0.015(4)
C11 0.027(4) 0.022(4) 0.025(5) 0.008(3) 0.005(4) 0.007(3)
C12 0.026(4) 0.030(4) 0.026(5) 0.016(4) -0.003(4) 0.007(4)
C13 0.026(4) 0.032(4) 0.021(4) 0.012(4) 0.003(4) 0.002(4)
C14 0.027(4) 0.025(4) 0.023(4) 0.008(3) 0.009(4) 0.008(3)
C15 0.018(4) 0.023(4) 0.022(4) 0.008(3) 0.002(3) 0.004(3)
C16 0.020(4) 0.027(4) 0.019(4) 0.004(3) 0.012(3) 0.012(3)
C17 0.029(5) 0.020(3) 0.023(4) 0.006(3) -0.002(4) 0.009(3)
C18 0.027(4) 0.027(4) 0.024(5) 0.009(4) 0.000(4) 0.010(3)
C19 0.023(4) 0.030(4) 0.017(4) 0.012(3) 0.003(3) 0.010(3)
C20 0.019(4) 0.026(4) 0.018(4) 0.013(3) 0.008(3) 0.005(3)
C21 0.025(4) 0.019(3) 0.019(4) 0.005(3) 0.004(3) 0.008(3)
C22 0.025(4) 0.025(4) 0.021(4) 0.010(3) -0.001(3) 0.014(3)
C23 0.022(4) 0.024(4) 0.022(4) 0.008(3) 0.001(3) 0.005(3)
C24 0.028(5) 0.041(5) 0.028(5) 0.020(4) 0.003(4) 0.000(4)
C25 0.040(5) 0.034(4) 0.024(5) 0.009(4) 0.009(4) 0.002(4)
C26 0.018(4) 0.032(4) 0.039(5) 0.014(4) -0.001(4) 0.005(3)
C27 0.023(4) 0.021(3) 0.019(4) 0.004(3) 0.006(3) 0.009(3)
C28 0.027(4) 0.023(4) 0.016(4) 0.003(3) 0.014(3) 0.015(3)
C29 0.030(5) 0.026(4) 0.021(4) 0.006(4) 0.005(4) 0.005(4)
C30 0.017(4) 0.025(4) 0.019(4) 0.001(3) 0.003(3) 0.002(3)
C31 0.014(4) 0.017(3) 0.022(4) 0.004(3) 0.000(3) 0.000(3)
C32 0.016(4) 0.023(4) 0.021(4) 0.004(3) 0.003(3) 0.006(3)
Sb1 0.0215(3) 0.0209(2) 0.0214(3) 0.0052(2) 0.0048(2) 0.0049(2)
F1 0.018(2) 0.042(3) 0.030(3) 0.012(2) 0.006(2) 0.006(2)
F2 0.033(3) 0.034(3) 0.049(4) 0.015(2) 0.025(3) 0.006(2)
F3 0.039(3) 0.035(3) 0.059(4) 0.020(3) 0.007(3) 0.015(2)
F4 0.032(3) 0.029(2) 0.043(3) 0.018(2) 0.009(2) 0.011(2)
F5 0.029(3) 0.043(3) 0.033(3) -0.004(2) -0.006(2) 0.001(2)
F6 0.054(4) 0.037(3) 0.024(3) 0.009(2) 0.002(3) 0.000(3)
Sb2 0.0180(3) 0.0281(3) 0.0244(3) 0.0075(2) 0.0068(2) 0.0090(2)
F7 0.029(3) 0.042(3) 0.036(3) 0.001(2) 0.003(2) 0.002(2)
F8 0.029(3) 0.031(2) 0.029(3) 0.003(2) 0.002(2) 0.009(2)
F9 0.025(3) 0.046(3) 0.045(3) 0.015(3) 0.011(2) 0.019(2)
F10 0.025(3) 0.036(2) 0.037(3) 0.007(2) 0.012(2) 0.019(2)
F11 0.032(3) 0.043(3) 0.033(3) 0.016(2) 0.014(2) 0.008(2)
F12 0.040(3) 0.042(3) 0.042(3) 0.023(3) 0.023(3) 0.022(2)
C100 0.030(5) 0.032(4) 0.032(5) 0.006(4) 0.000(4) 0.013(4)
Cl1 0.0472(15) 0.0478(13) 0.0303(13) 0.0037(11) 0.0061(11) 0.0205(12)
Cl2 0.124(3) 0.132(3) 0.0470(19) 0.051(2) 0.047(2) 0.107(3)

loop_
_atom_type_symbol
_atom_type_description
_atom_type_scat_dispersion_real
_atom_type_scat_dispersion_imag
_atom_type_scat_source
C C 0.0033 0.0016 'International Tables Vol C Tables 4.2.6.8 and 6.1.1.4'
H H 0.0000 0.0000 'International Tables Vol C Tables 4.2.6.8 and 6.1.1.4'
N N 0.0061 0.0033 'International Tables Vol C Tables 4.2.6.8 and 6.1.1.4'
O O 0.0106 0.0060 'International Tables Vol C Tables 4.2.6.8 and 6.1.1.4'
F F 0.0171 0.0103 'International Tables Vol C Tables 4.2.6.8 and 6.1.1.4'
Cl Cl 0.1484 0.1585 'International Tables Vol C Tables 4.2.6.8 and 6.1.1.4'
Ru Ru -1.2594 0.8363 'International Tables Vol C Tables 4.2.6.8 and 6.1.1.4'
Sb Sb -0.5866 1.5461 'International Tables Vol C Tables 4.2.6.8 and 6.1.1.4'

loop_
_geom_angle_atom_site_label_1
_geom_angle_atom_site_label_2
_geom_angle_atom_site_label_3
_geom_angle
O1 Ru1 N1 78.8(2)
O1 Ru1 O2 76.79(19)
N1 Ru1 O2 89.4(2)
O1 Ru1 C5 134.2(2)
N1 Ru1 C5 92.0(3)
O2 Ru1 C5 148.6(2)
O1 Ru1 C3 92.4(3)
N1 Ru1 C3 141.7(3)
O2 Ru1 C3 125.2(2)
C5 Ru1 C3 67.5(3)
O1 Ru1 C6 171.5(2)
N1 Ru1 C6 104.0(3)
O2 Ru1 C6 111.1(2)
C5 Ru1 C6 38.5(3)
C3 Ru1 C6 80.3(3)
O1 Ru1 C4 102.3(3)
N1 Ru1 C4 106.8(3)
O2 Ru1 C4 163.4(3)
C5 Ru1 C4 37.6(3)
C3 Ru1 C4 38.3(3)
C6 Ru1 C4 69.2(3)
O1 Ru1 C2 109.2(3)
N1 Ru1 C2 171.3(3)
O2 Ru1 C2 95.6(2)
C5 Ru1 C2 80.0(3)
C3 Ru1 C2 37.3(3)
C6 Ru1 C2 67.6(3)
C4 Ru1 C2 68.7(3)
O1 Ru1 C1 143.1(3)
N1 Ru1 C1 135.4(3)
O2 Ru1 C1 88.5(2)
C5 Ru1 C1 68.8(3)
C3 Ru1 C1 68.6(3)
C6 Ru1 C1 37.5(3)
C4 Ru1 C1 82.5(3)
C2 Ru1 C1 38.1(3)
O2 Ru2 N2 78.7(2)
O2 Ru2 O1 76.99(19)
N2 Ru2 O1 89.8(2)
O2 Ru2 C19 92.9(3)
N2 Ru2 C19 149.0(3)
O1 Ru2 C19 117.5(2)
O2 Ru2 C21 127.0(2)
N2 Ru2 C21 93.4(3)
O1 Ru2 C21 155.9(3)
C19 Ru2 C21 67.9(3)
O2 Ru2 C22 165.4(2)
N2 Ru2 C22 100.3(3)
O1 Ru2 C22 117.6(2)
C19 Ru2 C22 80.5(3)
C21 Ru2 C22 38.4(3)
O2 Ru2 C18 114.4(3)
N2 Ru2 C18 166.7(3)
O1 Ru2 C18 91.4(2)
C19 Ru2 C18 37.7(3)
C21 Ru2 C18 80.3(3)
C22 Ru2 C18 67.5(3)
O2 Ru2 C20 97.5(2)
N2 Ru2 C20 112.3(3)
O1 Ru2 C20 156.0(3)
C19 Ru2 C20 38.7(3)
C21 Ru2 C20 37.6(3)
C22 Ru2 C20 69.2(3)
C18 Ru2 C20 69.4(3)
O2 Ru2 C17 150.4(3)
N2 Ru2 C17 128.8(3)
O1 Ru2 C17 90.8(2)
C19 Ru2 C17 68.7(3)
C21 Ru2 C17 68.7(3)
C22 Ru2 C17 37.4(3)
C18 Ru2 C17 38.0(3)
C20 Ru2 C17 82.7(3)
C16 O1 Ru1 111.4(4)
C16 O1 Ru2 121.4(4)
Ru1 O1 Ru2 101.49(19)
C32 O2 Ru2 112.2(4)
C32 O2 Ru1 121.4(4)
Ru2 O2 Ru1 101.0(2)
C11 N1 C15 119.6(7)
C11 N1 Ru1 125.9(5)
C15 N1 Ru1 114.5(5)
C27 N2 C31 119.3(7)
C27 N2 Ru2 125.3(6)
C31 N2 Ru2 115.4(5)
C6 C1 C2 117.5(7)
C6 C1 C10 122.5(8)
C2 C1 C10 119.8(8)
C6 C1 Ru1 70.4(4)
C2 C1 Ru1 70.4(4)
C10 C1 Ru1 125.7(5)
C3 C2 C1 120.9(7)
C3 C2 Ru1 70.3(4)
C1 C2 Ru1 71.5(5)
C2 C3 C4 122.4(8)
C2 C3 Ru1 72.3(5)
C4 C3 Ru1 71.8(4)
C5 C4 C3 116.4(7)
C5 C4 C7 123.6(7)
C3 C4 C7 120.0(7)
C5 C4 Ru1 70.1(4)
C3 C4 Ru1 69.9(4)
C7 C4 Ru1 130.3(5)
C4 C5 C6 122.3(7)
C4 C5 Ru1 72.3(4)
C6 C5 Ru1 71.5(4)
C1 C6 C5 120.4(8)
C1 C6 Ru1 72.1(5)
C5 C6 Ru1 70.0(4)
C4 C7 C9 114.4(7)
C4 C7 C8 109.1(7)
C9 C7 C8 110.6(7)
N1 C11 C12 123.1(8)
C11 C12 C13 118.0(8)
C12 C13 C14 118.9(8)
C15 C14 C13 120.4(8)
N1 C15 C14 119.9(8)
N1 C15 C16 114.6(7)
C14 C15 C16 125.4(8)
O1 C16 C15 111.7(6)
C22 C17 C18 118.0(7)
C22 C17 C26 121.6(8)
C18 C17 C26 120.1(7)
C22 C17 Ru2 70.7(5)
C18 C17 Ru2 70.5(5)
C26 C17 Ru2 125.5(5)
C19 C18 C17 120.9(8)
C19 C18 Ru2 70.3(5)
C17 C18 Ru2 71.5(5)
C18 C19 C20 121.8(7)
C18 C19 Ru2 72.0(4)
C20 C19 Ru2 71.5(4)
C21 C20 C19 116.5(7)
C21 C20 C23 125.7(7)
C19 C20 C23 117.8(7)
C21 C20 Ru2 70.7(4)
C19 C20 Ru2 69.8(4)
C23 C20 Ru2 127.6(6)
C20 C21 C22 121.9(7)
C20 C21 Ru2 71.6(4)
C22 C21 Ru2 71.1(4)
C17 C22 C21 120.9(8)
C17 C22 Ru2 71.9(5)
C21 C22 Ru2 70.5(4)
C24 C23 C20 113.1(7)
C24 C23 C25 112.0(6)
C20 C23 C25 108.7(7)
N2 C27 C28 122.0(8)
C29 C28 C27 118.8(8)
C28 C29 C30 120.9(8)
C29 C30 C31 117.3(8)
N2 C31 C30 121.7(7)
N2 C31 C32 114.8(7)
C30 C31 C32 123.5(7)
O2 C32 C31 110.8(6)
F2 Sb1 F4 90.8(2)
F2 Sb1 F6 90.4(2)
F4 Sb1 F6 91.9(2)
F2 Sb1 F3 89.9(2)
F4 Sb1 F3 178.2(2)
F6 Sb1 F3 89.7(2)
F2 Sb1 F5 91.9(2)
F4 Sb1 F5 89.0(2)
F6 Sb1 F5 177.5(2)
F3 Sb1 F5 89.4(2)
F2 Sb1 F1 178.6(2)
F4 Sb1 F1 88.3(2)
F6 Sb1 F1 88.6(2)
F3 Sb1 F1 91.0(2)
F5 Sb1 F1 89.1(2)
F10 Sb2 F9 178.9(2)
F10 Sb2 F11 90.2(2)
F9 Sb2 F11 90.0(2)
F10 Sb2 F8 89.4(2)
F9 Sb2 F8 89.5(2)
F11 Sb2 F8 88.9(2)
F10 Sb2 F12 89.9(2)
F9 Sb2 F12 90.0(2)
F11 Sb2 F12 179.6(2)
F8 Sb2 F12 90.7(2)
F10 Sb2 F7 91.5(2)
F9 Sb2 F7 89.6(2)
F11 Sb2 F7 90.0(2)
F8 Sb2 F7 178.6(2)
F12 Sb2 F7 90.4(2)
Cl2 C100 Cl1 109.9(5)

loop_
_geom_bond_atom_site_label_1
_geom_bond_atom_site_label_2
_geom_bond_distance
Ru1 O1 2.085(5)
Ru1 N1 2.096(6)
Ru1 O2 2.132(5)
Ru1 C5 2.169(7)
Ru1 C3 2.172(8)
Ru1 C6 2.189(8)
Ru1 C4 2.197(7)
Ru1 C2 2.198(8)
Ru1 C1 2.212(7)
Ru2 O2 2.087(5)
Ru2 N2 2.093(6)
Ru2 O1 2.121(5)
Ru2 C19 2.166(7)
Ru2 C21 2.178(7)
Ru2 C22 2.185(8)
Ru2 C18 2.188(8)
Ru2 C20 2.189(7)
Ru2 C17 2.201(9)
O1 C16 1.420(8)
O2 C32 1.425(9)
N1 C11 1.340(10)
N1 C15 1.374(10)
N2 C27 1.343(9)
N2 C31 1.355(10)
C1 C6 1.415(11)
C1 C2 1.439(12)
C1 C10 1.504(10)
C2 C3 1.400(10)
C3 C4 1.433(11)
C4 C5 1.407(11)
C4 C7 1.516(10)
C5 C6 1.438(10)
C7 C9 1.522(11)
C7 C8 1.524(11)
C11 C12 1.386(11)
C12 C13 1.391(12)
C13 C14 1.406(12)
C14 C15 1.378(11)
C15 C16 1.496(11)
C17 C22 1.405(10)
C17 C18 1.428(12)
C17 C26 1.522(10)
C18 C19 1.406(10)
C19 C20 1.444(10)
C20 C21 1.408(11)
C20 C23 1.523(10)
C21 C22 1.435(10)
C23 C24 1.503(11)
C23 C25 1.549(11)
C27 C28 1.374(11)
C28 C29 1.370(12)
C29 C30 1.390(11)
C30 C31 1.396(10)
C31 C32 1.526(10)
Sb1 F2 1.865(5)
Sb1 F4 1.870(5)
Sb1 F6 1.878(5)
Sb1 F3 1.883(5)
Sb1 F5 1.884(5)
Sb1 F1 1.885(4)
Sb2 F10 1.870(5)
Sb2 F9 1.876(5)
Sb2 F11 1.876(4)
Sb2 F8 1.879(5)
Sb2 F12 1.880(5)
Sb2 F7 1.883(5)
C100 Cl2 1.758(9)
C100 Cl1 1.774(9)

loop_
_geom_torsion_atom_site_label_1
_geom_torsion_atom_site_label_2
_geom_torsion_atom_site_label_3
_geom_torsion_atom_site_label_4
_geom_torsion
N1 Ru1 O1 C16 24.0(4)
O2 Ru1 O1 C16 116.0(5)
C5 Ru1 O1 C16 -57.8(6)
C3 Ru1 O1 C16 -118.4(5)
C4 Ru1 O1 C16 -81.0(5)
C2 Ru1 O1 C16 -152.5(5)
C1 Ru1 O1 C16 -174.8(5)
N1 Ru1 O1 Ru2 -106.6(2)
O2 Ru1 O1 Ru2 -14.5(2)
C5 Ru1 O1 Ru2 171.6(3)
C3 Ru1 O1 Ru2 111.1(3)
C4 Ru1 O1 Ru2 148.4(3)
C2 Ru1 O1 Ru2 76.9(3)
C1 Ru1 O1 Ru2 54.6(5)
O2 Ru2 O1 C16 -109.2(5)
N2 Ru2 O1 C16 -30.8(5)
C19 Ru2 O1 C16 164.3(5)
C21 Ru2 O1 C16 67.1(8)
C22 Ru2 O1 C16 70.8(6)
C18 Ru2 O1 C16 136.0(6)
C20 Ru2 O1 C16 171.7(7)
C17 Ru2 O1 C16 98.0(6)
O2 Ru2 O1 Ru1 14.8(2)
N2 Ru2 O1 Ru1 93.3(2)
C19 Ru2 O1 Ru1 -71.6(3)
C21 Ru2 O1 Ru1 -168.8(5)
C22 Ru2 O1 Ru1 -165.1(3)
C18 Ru2 O1 Ru1 -99.9(3)
C20 Ru2 O1 Ru1 -64.3(7)
C17 Ru2 O1 Ru1 -137.9(3)
N2 Ru2 O2 C32 23.8(4)
O1 Ru2 O2 C32 116.2(4)
C19 Ru2 O2 C32 -126.2(5)
C21 Ru2 O2 C32 -61.9(5)
C22 Ru2 O2 C32 -63.8(11)
C18 Ru2 O2 C32 -158.2(4)
C20 Ru2 O2 C32 -87.5(5)
C17 Ru2 O2 C32 -175.9(5)
N2 Ru2 O2 Ru1 -107.0(2)
O1 Ru2 O2 Ru1 -14.48(19)
C19 Ru2 O2 Ru1 103.1(3)
C21 Ru2 O2 Ru1 167.4(3)
C22 Ru2 O2 Ru1 165.5(9)
C18 Ru2 O2 Ru1 71.1(3)
C20 Ru2 O2 Ru1 141.7(3)
C17 Ru2 O2 Ru1 53.3(5)
O1 Ru1 O2 C32 -110.0(5)
N1 Ru1 O2 C32 -31.3(5)
C5 Ru1 O2 C32 61.5(7)
C3 Ru1 O2 C32 166.5(5)
C6 Ru1 O2 C32 73.5(5)
C4 Ru1 O2 C32 161.4(8)
C2 Ru1 O2 C32 141.6(5)
C1 Ru1 O2 C32 104.2(5)
O1 Ru1 O2 Ru2 14.7(2)
N1 Ru1 O2 Ru2 93.4(2)
C5 Ru1 O2 Ru2 -173.8(5)
C3 Ru1 O2 Ru2 -68.8(3)
C6 Ru1 O2 Ru2 -161.7(3)
C4 Ru1 O2 Ru2 -73.9(9)
C2 Ru1 O2 Ru2 -93.6(3)
C1 Ru1 O2 Ru2 -131.1(3)
O1 Ru1 N1 C11 166.2(6)
O2 Ru1 N1 C11 89.6(6)
C5 Ru1 N1 C11 -59.1(6)
C3 Ru1 N1 C11 -114.1(6)
C6 Ru1 N1 C11 -22.0(6)
C4 Ru1 N1 C11 -94.2(6)
C1 Ru1 N1 C11 2.2(7)
O1 Ru1 N1 C15 -10.1(5)
O2 Ru1 N1 C15 -86.8(5)
C5 Ru1 N1 C15 124.6(5)
C3 Ru1 N1 C15 69.5(7)
C6 Ru1 N1 C15 161.7(5)
C4 Ru1 N1 C15 89.5(5)
C1 Ru1 N1 C15 -174.1(5)
O2 Ru2 N2 C27 167.4(6)
O1 Ru2 N2 C27 90.6(6)
C19 Ru2 N2 C27 -116.1(7)
C21 Ru2 N2 C27 -65.5(6)
C22 Ru2 N2 C27 -27.4(6)
C18 Ru2 N2 C27 -4.7(14)
C20 Ru2 N2 C27 -99.0(6)
C17 Ru2 N2 C27 -0.3(7)
O2 Ru2 N2 C31 -11.4(5)
O1 Ru2 N2 C31 -88.2(5)
C19 Ru2 N2 C31 65.1(8)
C21 Ru2 N2 C31 115.7(5)
C22 Ru2 N2 C31 153.8(5)
C18 Ru2 N2 C31 176.5(9)
C20 Ru2 N2 C31 82.2(5)
C17 Ru2 N2 C31 -179.1(4)
O1 Ru1 C1 C6 165.9(4)
N1 Ru1 C1 C6 -40.9(6)
O2 Ru1 C1 C6 -128.6(5)
C5 Ru1 C1 C6 29.2(5)
C3 Ru1 C1 C6 102.4(5)
C4 Ru1 C1 C6 65.5(5)
C2 Ru1 C1 C6 130.3(6)
O1 Ru1 C1 C2 35.6(6)
N1 Ru1 C1 C2 -171.2(4)
O2 Ru1 C1 C2 101.1(4)
C5 Ru1 C1 C2 -101.2(5)
C3 Ru1 C1 C2 -27.9(4)
C6 Ru1 C1 C2 -130.3(6)
C4 Ru1 C1 C2 -64.9(5)
O1 Ru1 C1 C10 -77.6(9)
N1 Ru1 C1 C10 75.6(9)
O2 Ru1 C1 C10 -12.1(8)
C5 Ru1 C1 C10 145.6(9)
C3 Ru1 C1 C10 -141.1(9)
C6 Ru1 C1 C10 116.5(10)
C4 Ru1 C1 C10 -178.1(8)
C2 Ru1 C1 C10 -113.2(10)
C6 C1 C2 C3 -2.0(11)
C10 C1 C2 C3 172.7(7)
Ru1 C1 C2 C3 52.0(7)
C6 C1 C2 Ru1 -54.1(6)
C10 C1 C2 Ru1 120.6(7)
O1 Ru1 C2 C3 67.6(5)
O2 Ru1 C2 C3 145.6(5)
C5 Ru1 C2 C3 -65.9(5)
C6 Ru1 C2 C3 -104.0(5)
C4 Ru1 C2 C3 -28.5(5)
C1 Ru1 C2 C3 -134.1(7)
O1 Ru1 C2 C1 -158.3(4)
O2 Ru1 C2 C1 -80.3(4)
C5 Ru1 C2 C1 68.2(5)
C3 Ru1 C2 C1 134.1(7)
C6 Ru1 C2 C1 30.1(4)
C4 Ru1 C2 C1 105.6(5)
C1 C2 C3 C4 1.3(12)
Ru1 C2 C3 C4 53.8(7)
C1 C2 C3 Ru1 -52.6(7)
O1 Ru1 C3 C2 -119.1(5)
N1 Ru1 C3 C2 165.9(5)
O2 Ru1 C3 C2 -43.5(6)
C5 Ru1 C3 C2 103.5(5)
C6 Ru1 C3 C2 65.5(5)
C4 Ru1 C3 C2 134.1(7)
C1 Ru1 C3 C2 28.4(5)
O1 Ru1 C3 C4 106.8(5)
N1 Ru1 C3 C4 31.8(7)
O2 Ru1 C3 C4 -177.6(4)
C5 Ru1 C3 C4 -30.7(5)
C6 Ru1 C3 C4 -68.6(5)
C2 Ru1 C3 C4 -134.1(7)
C1 Ru1 C3 C4 -105.7(5)
C2 C3 C4 C5 0.1(12)
Ru1 C3 C4 C5 54.2(6)
C2 C3 C4 C7 -179.9(7)
Ru1 C3 C4 C7 -125.8(7)
C2 C3 C4 Ru1 -54.1(7)
O1 Ru1 C4 C5 152.4(5)
N1 Ru1 C4 C5 70.5(5)
O2 Ru1 C4 C5 -122.7(9)
C3 Ru1 C4 C5 -129.4(7)
C6 Ru1 C4 C5 -28.5(5)
C2 Ru1 C4 C5 -101.6(5)
C1 Ru1 C4 C5 -64.8(5)
O1 Ru1 C4 C3 -78.2(5)
N1 Ru1 C4 C3 -160.0(5)
O2 Ru1 C4 C3 6.7(12)
C5 Ru1 C4 C3 129.4(7)
C6 Ru1 C4 C3 101.0(5)
C2 Ru1 C4 C3 27.9(5)
C1 Ru1 C4 C3 64.7(5)
O1 Ru1 C4 C7 34.7(8)
N1 Ru1 C4 C7 -47.2(8)
O2 Ru1 C4 C7 119.6(9)
C5 Ru1 C4 C7 -117.7(9)
C3 Ru1 C4 C7 112.8(9)
C6 Ru1 C4 C7 -146.2(8)
C2 Ru1 C4 C7 140.7(8)
C1 Ru1 C4 C7 177.5(8)
C3 C4 C5 C6 -0.7(12)
C7 C4 C5 C6 179.3(7)
Ru1 C4 C5 C6 53.4(7)
C3 C4 C5 Ru1 -54.1(6)
C7 C4 C5 Ru1 125.9(7)
O1 Ru1 C5 C4 -39.1(6)
N1 Ru1 C5 C4 -115.4(5)
O2 Ru1 C5 C4 152.5(5)
C3 Ru1 C5 C4 31.2(5)
C6 Ru1 C5 C4 134.3(7)
C2 Ru1 C5 C4 68.0(5)
C1 Ru1 C5 C4 105.9(6)
O1 Ru1 C5 C6 -173.4(4)
N1 Ru1 C5 C6 110.3(5)
O2 Ru1 C5 C6 18.2(8)
C3 Ru1 C5 C6 -103.1(5)
C4 Ru1 C5 C6 -134.3(7)
C2 Ru1 C5 C6 -66.3(5)
C1 Ru1 C5 C6 -28.4(5)
C2 C1 C6 C5 1.4(11)
C10 C1 C6 C5 -173.1(7)
Ru1 C1 C6 C5 -52.7(7)
C2 C1 C6 Ru1 54.1(6)
C10 C1 C6 Ru1 -120.4(7)
C4 C5 C6 C1 -0.1(12)
Ru1 C5 C6 C1 53.6(7)
C4 C5 C6 Ru1 -53.8(7)
N1 Ru1 C6 C1 151.7(4)
O2 Ru1 C6 C1 56.9(5)
C5 Ru1 C6 C1 -133.2(7)
C3 Ru1 C6 C1 -67.2(5)
C4 Ru1 C6 C1 -105.3(5)
C2 Ru1 C6 C1 -30.6(5)
N1 Ru1 C6 C5 -75.1(5)
O2 Ru1 C6 C5 -170.0(5)
C3 Ru1 C6 C5 65.9(5)
C4 Ru1 C6 C5 27.8(5)
C2 Ru1 C6 C5 102.6(5)
C1 Ru1 C6 C5 133.2(7)
C5 C4 C7 C9 -25.6(11)
C3 C4 C7 C9 154.3(8)
Ru1 C4 C7 C9 66.0(10)
C5 C4 C7 C8 98.9(9)
C3 C4 C7 C8 -81.1(9)
Ru1 C4 C7 C8 -169.4(6)
C15 N1 C11 C12 -2.3(10)
Ru1 N1 C11 C12 -178.5(5)
N1 C11 C12 C13 1.2(11)
C11 C12 C13 C14 -0.2(11)
C12 C13 C14 C15 0.3(11)
C11 N1 C15 C14 2.4(10)
Ru1 N1 C15 C14 178.9(5)
C11 N1 C15 C16 178.3(6)
Ru1 N1 C15 C16 -5.1(8)
C13 C14 C15 N1 -1.4(11)
C13 C14 C15 C16 -176.9(7)
Ru1 O1 C16 C15 -33.4(7)
Ru2 O1 C16 C15 85.9(7)
N1 C15 C16 O1 25.6(9)
C14 C15 C16 O1 -158.7(7)
O2 Ru2 C17 C22 157.4(4)
N2 Ru2 C17 C22 -47.7(5)
O1 Ru2 C17 C22 -138.1(5)
C19 Ru2 C17 C22 102.5(5)
C21 Ru2 C17 C22 28.9(4)
C18 Ru2 C17 C22 130.7(7)
C20 Ru2 C17 C22 65.1(5)
O2 Ru2 C17 C18 26.7(7)
N2 Ru2 C17 C18 -178.3(4)
O1 Ru2 C17 C18 91.2(4)
C19 Ru2 C17 C18 -28.2(4)
C21 Ru2 C17 C18 -101.8(5)
C22 Ru2 C17 C18 -130.7(7)
C20 Ru2 C17 C18 -65.6(4)
O2 Ru2 C17 C26 -86.9(9)
N2 Ru2 C17 C26 68.0(8)
O1 Ru2 C17 C26 -22.4(7)
C19 Ru2 C17 C26 -141.8(8)
C21 Ru2 C17 C26 144.6(8)
C22 Ru2 C17 C26 115.7(9)
C18 Ru2 C17 C26 -113.6(9)
C20 Ru2 C17 C26 -179.2(7)
C22 C17 C18 C19 -2.1(12)
C26 C17 C18 C19 172.6(7)
Ru2 C17 C18 C19 52.1(7)
C22 C17 C18 Ru2 -54.2(7)
C26 C17 C18 Ru2 120.4(7)
O2 Ru2 C18 C19 60.2(5)
N2 Ru2 C18 C19 -128.3(10)
O1 Ru2 C18 C19 136.5(5)
C21 Ru2 C18 C19 -66.2(5)
C22 Ru2 C18 C19 -104.1(5)
C20 Ru2 C18 C19 -28.8(5)
C17 Ru2 C18 C19 -134.0(7)
O2 Ru2 C18 C17 -165.9(4)
N2 Ru2 C18 C17 5.6(13)
O1 Ru2 C18 C17 -89.5(4)
C19 Ru2 C18 C17 134.0(7)
C21 Ru2 C18 C17 67.7(4)
C22 Ru2 C18 C17 29.9(4)
C20 Ru2 C18 C17 105.2(5)
C17 C18 C19 C20 0.9(12)
Ru2 C18 C19 C20 53.6(7)
C17 C18 C19 Ru2 -52.7(7)
O2 Ru2 C19 C18 -127.7(5)
N2 Ru2 C19 C18 159.5(5)
O1 Ru2 C19 C18 -50.9(5)
C21 Ru2 C19 C18 103.2(5)
C22 Ru2 C19 C18 65.3(5)
C20 Ru2 C19 C18 133.9(7)
C17 Ru2 C19 C18 28.4(5)
O2 Ru2 C19 C20 98.4(5)
N2 Ru2 C19 C20 25.7(8)
O1 Ru2 C19 C20 175.2(4)
C21 Ru2 C19 C20 -30.7(5)
C22 Ru2 C19 C20 -68.6(5)
C18 Ru2 C19 C20 -133.9(7)
C17 Ru2 C19 C20 -105.5(5)
C18 C19 C20 C21 1.0(11)
Ru2 C19 C20 C21 54.8(6)
C18 C19 C20 C23 -176.6(7)
Ru2 C19 C20 C23 -122.8(7)
C18 C19 C20 Ru2 -53.8(7)
O2 Ru2 C20 C21 145.5(5)
N2 Ru2 C20 C21 64.7(5)
O1 Ru2 C20 C21 -139.7(6)
C19 Ru2 C20 C21 -129.2(7)
C22 Ru2 C20 C21 -28.3(5)
C18 Ru2 C20 C21 -101.1(5)
C17 Ru2 C20 C21 -64.3(5)
O2 Ru2 C20 C19 -85.3(5)
N2 Ru2 C20 C19 -166.1(4)
O1 Ru2 C20 C19 -10.4(9)
C21 Ru2 C20 C19 129.2(7)
C22 Ru2 C20 C19 100.9(5)
C18 Ru2 C20 C19 28.1(5)
C17 Ru2 C20 C19 64.9(5)
O2 Ru2 C20 C23 24.8(7)
N2 Ru2 C20 C23 -56.0(7)
O1 Ru2 C20 C23 99.6(8)
C19 Ru2 C20 C23 110.1(9)
C21 Ru2 C20 C23 -120.7(9)
C22 Ru2 C20 C23 -149.0(8)
C18 Ru2 C20 C23 138.1(8)
C17 Ru2 C20 C23 174.9(7)
C19 C20 C21 C22 -1.8(11)
C23 C20 C21 C22 175.6(7)
Ru2 C20 C21 C22 52.5(7)
C19 C20 C21 Ru2 -54.3(6)
C23 C20 C21 Ru2 123.0(8)
O2 Ru2 C21 C20 -44.7(6)
N2 Ru2 C21 C20 -123.0(5)
O1 Ru2 C21 C20 139.8(6)
C19 Ru2 C21 C20 31.5(5)
C22 Ru2 C21 C20 134.5(7)
C18 Ru2 C21 C20 68.7(5)
C17 Ru2 C21 C20 106.4(5)
O2 Ru2 C21 C22 -179.2(4)
N2 Ru2 C21 C22 102.4(5)
O1 Ru2 C21 C22 5.3(9)
C19 Ru2 C21 C22 -103.0(5)
C18 Ru2 C21 C22 -65.9(5)
C20 Ru2 C21 C22 -134.5(7)
C17 Ru2 C21 C22 -28.2(5)
C18 C17 C22 C21 1.3(12)
C26 C17 C22 C21 -173.2(7)
Ru2 C17 C22 C21 -52.8(7)
C18 C17 C22 Ru2 54.1(7)
C26 C17 C22 Ru2 -120.4(8)
C20 C21 C22 C17 0.6(12)
Ru2 C21 C22 C17 53.4(7)
C20 C21 C22 Ru2 -52.8(7)
O2 Ru2 C22 C17 -131.1(9)
N2 Ru2 C22 C17 144.2(4)
O1 Ru2 C22 C17 48.9(5)
C19 Ru2 C22 C17 -67.3(5)
C21 Ru2 C22 C17 -133.5(7)
C18 Ru2 C22 C17 -30.3(4)
C20 Ru2 C22 C17 -105.8(5)
O2 Ru2 C22 C21 2.5(13)
N2 Ru2 C22 C21 -82.3(5)
O1 Ru2 C22 C21 -177.6(4)
C19 Ru2 C22 C21 66.2(5)
C18 Ru2 C22 C21 103.2(5)
C20 Ru2 C22 C21 27.7(4)
C17 Ru2 C22 C21 133.5(7)
C21 C20 C23 C24 -13.7(11)
C19 C20 C23 C24 163.6(7)
Ru2 C20 C23 C24 78.6(9)
C21 C20 C23 C25 111.3(9)
C19 C20 C23 C25 -71.4(9)
Ru2 C20 C23 C25 -156.4(6)
C31 N2 C27 C28 0.4(10)
Ru2 N2 C27 C28 -178.3(5)
N2 C27 C28 C29 -0.3(11)
C27 C28 C29 C30 -0.5(11)
C28 C29 C30 C31 1.1(11)
C27 N2 C31 C30 0.2(10)
Ru2 N2 C31 C30 179.1(5)
C27 N2 C31 C32 178.7(6)
Ru2 N2 C31 C32 -2.4(7)
C29 C30 C31 N2 -1.0(10)
C29 C30 C31 C32 -179.3(7)
Ru2 O2 C32 C31 -31.3(7)
Ru1 O2 C32 C31 88.1(6)
N2 C31 C32 O2 22.3(8)
C30 C31 C32 O2 -159.2(6)
